data_2001664
loop_
_publ_author_name
'Bond, M. R.'
'Willett, R. D.'

_publ_section_title
;
 Structures of tetrakis(2-amino-6-methylpyridinium)
 <i>catena</i>-bis(acetonitrile)tetradeca-\m-chloro-pentanickelate(II)
 and bis(3-picolinium)
 <i>catena</i>-diaquaocta-\m-chloro-trinickelate(II)
;
_journal_issue 5
_journal_name_full 'Acta Crystallographica Section C'
_journal_page_first 861
_journal_page_last 865
_journal_paper_doi 10.1107/S0108270192009600
_journal_volume 49
_journal_year 1993
_chemical_formula_sum 'C12 H20 Cl8 N2 Ni3 O2'
_chemical_formula_weight 684.0
_space_group_crystal_system triclinic
_space_group_IT_number 2
_space_group_name_Hall '-P 1'
_space_group_name_H-M_alt 'P -1'
_cell_angle_alpha 85.150(10)
_cell_angle_beta 83.710(10)
_cell_angle_gamma 69.080(10)
_cell_formula_units_Z 1
_cell_length_a 7.6480(10)
_cell_length_b 8.4980(10)
_cell_length_c 9.5500(10)
_cell_volume 575.58(12)
_diffrn_radiation_type Mo
_diffrn_radiation_wavelength 0.71069
_exptl_absorpt_coefficient_mu 3.393
_exptl_crystal_density_diffrn 1.97
_exptl_crystal_F_000 342
_cod_data_source_file st0571.cif
_cod_data_source_block st0571_structure_2_of_2
_cod_depositor_comments
;
 Updating space group information and adding the symmetry operation list.

 Antanas Vaitkus,
 2018-06-14
;
_cod_original_cell_volume 575.6(2)
_cod_database_code 2001664

loop_
_space_group_symop_id
_space_group_symop_operation_xyz
1 x,y,z
2 -x,-y,-z

loop_
_atom_site_label
_atom_site_fract_x
_atom_site_fract_y
_atom_site_fract_z
_atom_site_U_iso_or_equiv
Ni(1) .38000(10) -.28510(10) -.00220(10) .0210(10)
Ni(2) 0 0 0 .0220(10)
Cl(1) .50710(10) -.49580(10) -.17410(10) .0290(10)
Cl(2) .23710(10) -.06800(10) .16400(10) .0280(10)
Cl(3) .26450(10) -.05950(10) -.17620(10) .0300(10)
Cl(4) .06660(10) -.30710(10) .01180(10) .0250(10)
O .6350(3) -.2500(3) -.0168(2) .0380(10)
N .0449(5) .2910(4) .3099(3) .0530(10)
C(1) .2102(5) .2687(4) .3568(3) .0470(10)
C(2) .2276(4) .2602(4) .4990(3) .0380(10)
C(3) .0683(5) .2740(4) .5881(3) .0430(10)
C(4) .1007(5) -.2987(4) .4634(4) .0540(10)
C(5) -.1112(5) .3066(4) .3945(4) .0530(10)
C(6) .4132(6) .2362(5) .5526(5) .069(2)
H(0a) .265(3) .342(2) -.020(2) .046
H(0b) .355(4) .1451(18) -.002(3) .046
H(N) .0373 .2961 .2099 .070(5)
H(1) .3175 .2586 .2910 .070(5)
H(3) .0760 .2662 -.3118 .070(5)
H(4) .2104 -.3100 .3999 .070(5)
H(5) .2277 -.3232 -.3561 .070(5)
H(6A) .4003 .2326 -.3462 .156(14)
H(6B) .4530 .3284 -.4824 .156(14)
H(6C) .5049 .1323 -.4794 .156(14)

loop_
_geom_angle_atom_site_label_1
_geom_angle_atom_site_label_2
_geom_angle_atom_site_label_3
_geom_angle
Cl(2) Ni(1) Cl(3) 84.30(10)
Cl(3) Ni(1) Cl(4) 85.90(10)
Cl(3) Ni(1) Cl(1) 178.80(10)
Cl(2) Ni(1) O 93.00(10)
Cl(4) Ni(1) o 176.30(10)
Cl(2) Ni(2) Cl(4) 84.50(10)
Ni(1) Cl(1) Ni(1) 92.40(10)
Ni(1) Cl(3) Ni(2) 78.30(10)
C(1) N C(5) 123.6(3)
C(1) C(2) C(3) 117.0(3)
C(3) C(2) C(6) 122.5(3)
C(3) C(4) C(5) 119.4(3)
Cl(2) Ni(1) Cl(4) 84.70(10)
Cl(2) Ni(1) Cl(1) 94.50(10)
Cl(4) Ni(1) Cl(1) 94.30(10)
Cl(3) Ni(1) O 91.00(10)
Cl(1) Ni(1) O 84.70(10)
Cl(2) Ni(2) Cl(3) 84.00(10)
Cl(3) Ni(2) Cl(4) 85.40(10)
Ni(1) Cl(2) Ni(2) 78.50(10)
Ni91) Cl(4) Ni(2) 76.40(10)
N C(1) C(2) 120.2(3)
C(1) C(2) C(6) 120.5(3)
C(2) C(3) C(4) 121.5(3)
N C(5) C(4) 118.3(4)

loop_
_geom_bond_atom_site_label_1
_geom_bond_atom_site_label_2
_geom_bond_distance
Ni(1) Cl(2) 2.4070(10)
Ni(1) Cl(4) 2.4590(10)
Ni(1) Cl(1) 2.3980(10)
Ni(2) Cl(2) 2.4070(10)
Ni(2) Cl(4) 2.4690(10)
N C(1) 1.332(5)
C(1) C(2) 1.371(4)
C(2) C(6) 1.501(6)
C(4) C(5) 1.362(5)
Ni(1) Cl(3) 2.4070(10)
Ni(1) Cl(1) 2.3840(10)
Ni(1) O 2.064(2)
Ni(2) Cl(3) 2.4180(10)
N C(5) 1.338(5)
C(2) C(3) 1.382(5)
C(3) C(4) 1.373(5)
